data_2210362
loop_
_publ_author_name
'Tian-Tian Pan'
'Jian-Rong Su'
'Duan-Jun Xu'

_publ_section_title
;Bis(2-hydroxybenzoato-\k<i>O</i>)bis(1,10-phenanthroline-\k^2^<i>N</i>,<i>N</i>')cadmium(II)
 monohydrate
;
_journal_coeditor_code OM2044
_journal_issue 9
_journal_name_full 'Acta Crystallographica Section E'
_journal_page_first m2183
_journal_page_last m2185
_journal_paper_doi 10.1107/S1600536806031655
_journal_volume 62
_journal_year 2006
_chemical_formula_iupac '[Cd (C12 H8 N2)2 (C7 H5 O3)2 ] , H2O'
_chemical_formula_moiety 'C38 H26 Cd N4 O6, H2 O'
_chemical_formula_sum 'C38 H28 Cd N4 O7'
_chemical_formula_weight 765.04
_chemical_name_systematic
;
 ?
;
_space_group_IT_number 14
_symmetry_cell_setting monoclinic
_symmetry_space_group_name_Hall '-P 2yn'
_symmetry_space_group_name_H-M 'P 1 21/n 1'
_atom_sites_solution_hydrogens geom
_atom_sites_solution_primary direct
_atom_sites_solution_secondary difmap
_audit_creation_method SHELXL-97
_cell_angle_alpha 90.00
_cell_angle_beta 93.119(11)
_cell_angle_gamma 90.00
_cell_formula_units_Z 4
_cell_length_a 10.838(3)
_cell_length_b 25.941(5)
_cell_length_c 11.698(3)
_cell_measurement_reflns_used 30211
_cell_measurement_temperature 295(2)
_cell_measurement_theta_max 25.6
_cell_measurement_theta_min 3.0
_cell_volume 3284.0(14)
_computing_cell_refinement PROCESS-AUTO
_computing_data_collection 'PROCESS-AUTO (Rigaku, 1998)'
_computing_data_reduction 'CrystalStructure (Rigaku/MSC and Rigaku, 2002)'
_computing_molecular_graphics 'Ortep-3 for Windows (Farrugia, 1997)'
_computing_publication_material 'WinGX (Farrugia, 1999)'
_computing_structure_refinement 'SHELXL-97 (Sheldrick, 1997)'
_computing_structure_solution 'SIR-92 (Altomare <i>et al.</i>,  1993)'
_diffrn_ambient_temperature 295(2)
_diffrn_detector_area_resol_mean 10
_diffrn_measured_fraction_theta_full 1.00
_diffrn_measured_fraction_theta_max 1.00
_diffrn_measurement_device_type 'Rigaku R-AXIS RAPID'
_diffrn_measurement_method \w
_diffrn_radiation_monochromator graphite
_diffrn_radiation_source 'fine-focus sealed tube'
_diffrn_radiation_type MoK\a
_diffrn_radiation_wavelength 0.71073
_diffrn_reflns_av_R_equivalents 0.027
_diffrn_reflns_av_sigmaI/netI 0.021
_diffrn_reflns_limit_h_max 13
_diffrn_reflns_limit_h_min -14
_diffrn_reflns_limit_k_max 33
_diffrn_reflns_limit_k_min -33
_diffrn_reflns_limit_l_max 15
_diffrn_reflns_limit_l_min -15
_diffrn_reflns_number 32337
_diffrn_reflns_theta_full 27.5
_diffrn_reflns_theta_max 27.5
_diffrn_reflns_theta_min 3.0
_diffrn_standards_interval_count 0
_diffrn_standards_interval_time 0
_diffrn_standards_number 0
_exptl_absorpt_coefficient_mu 0.724
_exptl_absorpt_correction_T_max 0.881
_exptl_absorpt_correction_T_min 0.791
_exptl_absorpt_correction_type multi-scan
_exptl_absorpt_process_details 'ABSCOR (Higashi, 1995)'
_exptl_crystal_colour colorless
_exptl_crystal_density_diffrn 1.547
_exptl_crystal_density_method 'not measured'
_exptl_crystal_description chunk
_exptl_crystal_F_000 1552
_exptl_crystal_size_max 0.32
_exptl_crystal_size_mid 0.19
_exptl_crystal_size_min 0.16
_refine_diff_density_max 0.62
_refine_diff_density_min -0.38
_refine_ls_extinction_method none
_refine_ls_goodness_of_fit_ref 1.122
_refine_ls_hydrogen_treatment constr
_refine_ls_matrix_type full
_refine_ls_number_parameters 417
_refine_ls_number_reflns 7511
_refine_ls_number_restraints 0
_refine_ls_restrained_S_all 1.122
_refine_ls_R_factor_all 0.045
_refine_ls_R_factor_gt 0.036
_refine_ls_shift/su_max 0.002
_refine_ls_shift/su_mean <0.001
_refine_ls_structure_factor_coef Fsqd
_refine_ls_weighting_details 'calc w=1/[\s^2^(Fo^2^)+(0.0612P)^2^+0.4959P] where P=(Fo^2^+2Fc^2^)/3'
_refine_ls_weighting_scheme calc
_refine_ls_wR_factor_gt 0.103
_refine_ls_wR_factor_ref 0.107
_reflns_number_gt 5999
_reflns_number_total 7511
_reflns_threshold_expression I>2\s(I)
_cod_data_source_file om2044.cif
_cod_data_source_block I
_cod_original_cell_volume 3284.0(13)
_cod_original_sg_symbol_H-M 'P 21/n'
_cod_database_code 2210362
_cod_database_fobs_code 2210362

loop_
_symmetry_equiv_pos_as_xyz
'x, y, z'
'-x+1/2, y+1/2, -z+1/2'
'-x, -y, -z'
'x-1/2, -y-1/2, z-1/2'

loop_
_atom_site_type_symbol
_atom_site_label
_atom_site_fract_x
_atom_site_fract_y
_atom_site_fract_z
_atom_site_U_iso_or_equiv
_atom_site_adp_type
_atom_site_calc_flag
_atom_site_refinement_flags
_atom_site_occupancy
_atom_site_disorder_assembly
_atom_site_disorder_group
Cd Cd 0.737985(17) 0.629172(6) 0.308410(15) 0.04468(8) Uani d . 1 . .
N N1 0.6957(2) 0.71445(7) 0.24699(18) 0.0457(5) Uani d . 1 . .
N N2 0.6631(2) 0.62990(7) 0.10896(19) 0.0498(5) Uani d . 1 A .
N N3 0.5223(2) 0.61675(9) 0.3428(2) 0.0523(5) Uani d . 1 . .
N N4 0.6869(2) 0.53928(8) 0.31548(19) 0.0528(5) Uani d . 1 A .
O O1A 0.8651(6) 0.5970(2) 0.4999(5) 0.0855(15) Uiso d P 0.50 A 1
O O2A 0.7492(5) 0.6667(2) 0.4916(5) 0.0735(12) Uiso d P 0.50 A 1
O O3A 0.9486(7) 0.5645(3) 0.6933(6) 0.094(2) Uiso d P 0.50 A 1
H H3A 0.9257 0.5633 0.6253 0.140 Uiso calc PR 0.50 A 1
O O1WA 0.5046(7) 0.6938(3) 0.6120(6) 0.109(2) Uiso d P 0.50 B 1
H H1A 0.5857 0.6843 0.5856 0.163 Uiso d PR 0.50 B 1
H H2A 0.5312 0.7009 0.6758 0.163 Uiso d PR 0.50 B 1
C C31A 0.8186(7) 0.6361(3) 0.5451(6) 0.0573(16) Uiso d P 0.50 A 1
C C32A 0.8517(5) 0.6458(2) 0.6705(3) 0.047(2) Uiso d PG 0.50 A 1
C C33A 0.9128(5) 0.60857(14) 0.7378(4) 0.0496(15) Uiso d PG 0.50 A 1
C C34A 0.9422(4) 0.61826(17) 0.8529(4) 0.0511(14) Uiso d PG 0.50 A 1
H H34A 0.9831 0.5934 0.8979 0.061 Uiso calc PR 0.50 A 1
C C35A 0.9104(5) 0.6651(2) 0.9008(3) 0.0572(15) Uiso d PG 0.50 A 1
H H35A 0.9301 0.6716 0.9778 0.069 Uiso calc PR 0.50 A 1
C C36A 0.8493(5) 0.70234(15) 0.8335(4) 0.0598(17) Uiso d PG 0.50 A 1
H H36A 0.8281 0.7337 0.8656 0.072 Uiso calc PR 0.50 A 1
C C37A 0.8200(5) 0.69265(17) 0.7184(4) 0.065(2) Uiso d PG 0.50 A 1
H H37A 0.7791 0.7175 0.6734 0.078 Uiso calc PR 0.50 A 1
O O1B 0.8327(5) 0.6198(2) 0.4853(5) 0.0724(13) Uiso d P 0.50 A 2
O O2B 0.7084(5) 0.68456(19) 0.5176(4) 0.0721(12) Uiso d P 0.50 A 2
O O3B 0.9450(6) 0.5705(3) 0.6501(6) 0.0882(19) Uiso d P 0.50 A 2
H H3B 0.9299 0.5757 0.5816 0.132 Uiso calc PR 0.50 A 2
O O1WB 0.4695(8) 0.7155(3) 0.6105(7) 0.117(2) Uiso d P 0.50 C 2
H H1B 0.5483 0.7089 0.5832 0.176 Uiso d PR 0.50 C 2
H H2B 0.4762 0.7499 0.6453 0.176 Uiso d PR 0.50 C 2
C C31B 0.7889(6) 0.6528(3) 0.5535(5) 0.0517(14) Uiso d P 0.50 A 2
C C32B 0.8358(6) 0.6532(2) 0.6717(3) 0.051(2) Uiso d PG 0.50 A 2
C C33B 0.8990(6) 0.60948(18) 0.7113(5) 0.072(3) Uiso d PG 0.50 A 2
C C34B 0.9432(5) 0.60662(18) 0.8249(5) 0.073(2) Uiso d PG 0.50 A 2
H H34B 0.9855 0.5774 0.8514 0.087 Uiso calc PR 0.50 A 2
C C35B 0.9243(5) 0.6474(2) 0.8989(3) 0.0645(17) Uiso d PG 0.50 A 2
H H35B 0.9539 0.6455 0.9749 0.077 Uiso calc PR 0.50 A 2
C C36B 0.8611(5) 0.69111(19) 0.8593(4) 0.070(2) Uiso d PG 0.50 A 2
H H36B 0.8484 0.7184 0.9088 0.083 Uiso calc PR 0.50 A 2
C C37B 0.8169(5) 0.69397(17) 0.7457(5) 0.0596(19) Uiso d PG 0.50 A 2
H H37B 0.7746 0.7232 0.7192 0.072 Uiso calc PR 0.50 A 2
O O4 0.9130(2) 0.59940(11) 0.2374(2) 0.0848(7) Uani d . 1 A .
O O5 0.9907(3) 0.67714(10) 0.2117(3) 0.0982(9) Uani d . 1 A .
O O6 1.1962(3) 0.68419(11) 0.1127(3) 0.1210(11) Uani d . 1 A .
H H6A 1.1359 0.6941 0.1461 0.181 Uiso calc R 1 . .
C C1 0.7163(3) 0.75616(10) 0.3120(3) 0.0556(7) Uani d . 1 . .
H H1 0.7481 0.7519 0.3869 0.067 Uiso calc R 1 A .
C C2 0.6918(3) 0.80575(10) 0.2718(3) 0.0631(7) Uani d . 1 A .
H H2 0.7096 0.8341 0.3185 0.076 Uiso calc R 1 . .
C C3 0.6423(3) 0.81260(10) 0.1648(3) 0.0606(7) Uani d . 1 . .
H H3 0.6250 0.8457 0.1380 0.073 Uiso calc R 1 A .
C C4 0.6170(2) 0.77000(9) 0.0940(2) 0.0490(6) Uani d . 1 A .
C C5 0.5633(3) 0.77433(11) -0.0190(3) 0.0585(7) Uani d . 1 . .
H H5 0.5399 0.8067 -0.0468 0.070 Uiso calc R 1 A .
C C6 0.5452(3) 0.73296(12) -0.0868(3) 0.0602(7) Uani d . 1 A .
H H6 0.5100 0.7369 -0.1605 0.072 Uiso calc R 1 . .
C C7 0.5798(3) 0.68286(11) -0.0459(2) 0.0517(6) Uani d . 1 . .
C C8 0.5697(3) 0.63875(13) -0.1159(3) 0.0649(8) Uani d . 1 A .
H H8 0.5388 0.6414 -0.1914 0.078 Uiso calc R 1 . .
C C9 0.6057(3) 0.59224(13) -0.0717(3) 0.0685(8) Uani d . 1 . .
H H9 0.5996 0.5627 -0.1168 0.082 Uiso calc R 1 A .
C C10 0.6513(3) 0.58919(11) 0.0409(3) 0.0616(7) Uani d . 1 A .
H H10 0.6748 0.5571 0.0701 0.074 Uiso calc R 1 . .
C C11 0.6296(2) 0.67620(9) 0.0660(2) 0.0435(5) Uani d . 1 A .
C C12 0.6483(2) 0.72116(9) 0.1392(2) 0.0420(5) Uani d . 1 . .
C C13 0.4418(3) 0.65419(13) 0.3566(3) 0.0683(8) Uani d . 1 . .
H H13 0.4698 0.6880 0.3538 0.082 Uiso calc R 1 A .
C C14 0.3186(4) 0.64612(18) 0.3750(3) 0.0836(10) Uani d . 1 A .
H H14 0.2651 0.6738 0.3828 0.100 Uiso calc R 1 . .
C C15 0.2773(3) 0.59699(19) 0.3816(3) 0.0846(11) Uani d . 1 . .
H H15 0.1949 0.5908 0.3952 0.102 Uiso calc R 1 A .
C C16 0.3591(3) 0.55485(14) 0.3677(2) 0.0661(8) Uani d . 1 A .
C C17 0.3239(4) 0.50202(17) 0.3750(3) 0.0853(12) Uani d . 1 . .
H H17 0.2421 0.4938 0.3871 0.102 Uiso calc R 1 A .
C C18 0.4063(4) 0.46388(15) 0.3647(3) 0.0830(12) Uani d . 1 A .
H H18 0.3808 0.4298 0.3708 0.100 Uiso calc R 1 . .
C C19 0.5312(3) 0.47461(12) 0.3446(2) 0.0655(8) Uani d . 1 . .
C C20 0.6214(4) 0.43672(12) 0.3336(3) 0.0819(11) Uani d . 1 A .
H H20 0.6004 0.4021 0.3399 0.098 Uiso calc R 1 . .
C C21 0.7381(4) 0.45002(13) 0.3141(3) 0.0867(12) Uani d . 1 . .
H H21 0.7979 0.4247 0.3062 0.104 Uiso calc R 1 A .
C C22 0.7690(4) 0.50191(12) 0.3058(3) 0.0694(8) Uani d . 1 A .
H H22 0.8503 0.5107 0.2929 0.083 Uiso calc R 1 . .
C C23 0.5697(3) 0.52649(10) 0.3348(2) 0.0520(6) Uani d . 1 A .
C C24 0.4815(3) 0.56735(11) 0.3482(2) 0.0520(6) Uani d . 1 . .
C C41 0.9919(3) 0.62923(12) 0.2012(3) 0.0607(7) Uani d . 1 . .
C C42 1.0954(3) 0.60499(11) 0.1403(2) 0.0543(6) Uani d . 1 A .
C C43 1.1911(4) 0.63362(13) 0.1002(4) 0.0771(10) Uani d . 1 . .
C C44 1.2884(4) 0.60857(19) 0.0445(4) 0.0928(12) Uani d . 1 A .
H H44 1.3544 0.6273 0.0185 0.111 Uiso calc R 1 . .
C C45 1.2822(4) 0.55703(18) 0.0303(5) 0.1062(15) Uani d . 1 . .
H H45 1.3453 0.5406 -0.0064 0.127 Uiso calc R 1 A .
C C46 1.1892(4) 0.52854(16) 0.0666(4) 0.0984(14) Uani d . 1 A .
H H46 1.1878 0.4931 0.0543 0.118 Uiso calc R 1 . .
C C47 1.0968(3) 0.55174(13) 0.1216(3) 0.0726(9) Uani d . 1 . .
H H47 1.0328 0.5317 0.1474 0.087 Uiso calc R 1 A .

loop_
_atom_site_aniso_label
_atom_site_aniso_U_11
_atom_site_aniso_U_22
_atom_site_aniso_U_33
_atom_site_aniso_U_12
_atom_site_aniso_U_13
_atom_site_aniso_U_23
Cd 0.04980(12) 0.03902(11) 0.04535(12) 0.00292(7) 0.00378(8) 0.00024(7)
N1 0.0512(12) 0.0387(10) 0.0473(11) 0.0001(8) 0.0047(9) -0.0030(8)
N2 0.0654(15) 0.0419(11) 0.0426(11) 0.0046(9) 0.0062(10) -0.0049(8)
N3 0.0549(14) 0.0541(12) 0.0483(12) -0.0001(10) 0.0053(10) -0.0017(10)
N4 0.0626(14) 0.0420(11) 0.0538(13) 0.0017(10) 0.0024(11) 0.0044(9)
O4 0.0689(15) 0.0998(18) 0.0885(18) 0.0221(13) 0.0284(14) 0.0159(14)
O5 0.114(2) 0.0729(16) 0.107(2) 0.0179(15) -0.0044(17) -0.0370(15)
O6 0.127(3) 0.0758(18) 0.160(3) -0.0225(17) 0.003(2) 0.0053(19)
C1 0.0638(18) 0.0433(14) 0.0599(17) -0.0031(11) 0.0050(14) -0.0086(11)
C2 0.0722(19) 0.0402(14) 0.077(2) -0.0011(13) 0.0075(16) -0.0093(13)
C3 0.0623(18) 0.0391(13) 0.081(2) 0.0028(11) 0.0141(15) 0.0057(13)
C4 0.0422(13) 0.0454(13) 0.0604(15) 0.0037(10) 0.0127(11) 0.0088(11)
C5 0.0509(16) 0.0585(16) 0.0665(18) 0.0085(12) 0.0087(13) 0.0228(14)
C6 0.0531(16) 0.0750(19) 0.0524(15) 0.0028(14) 0.0010(13) 0.0177(14)
C7 0.0476(14) 0.0630(15) 0.0450(13) -0.0027(12) 0.0068(11) 0.0025(12)
C8 0.069(2) 0.081(2) 0.0446(15) -0.0073(15) 0.0015(14) -0.0070(14)
C9 0.091(2) 0.0635(18) 0.0510(16) -0.0042(16) 0.0051(16) -0.0197(14)
C10 0.083(2) 0.0496(15) 0.0527(16) 0.0017(14) 0.0083(15) -0.0068(12)
C11 0.0439(13) 0.0447(12) 0.0427(12) 0.0015(9) 0.0092(10) 0.0023(10)
C12 0.0414(13) 0.0382(11) 0.0472(13) 0.0010(9) 0.0102(10) 0.0024(9)
C13 0.0616(19) 0.0692(19) 0.075(2) 0.0095(15) 0.0146(16) -0.0018(16)
C14 0.062(2) 0.106(3) 0.083(2) 0.015(2) 0.0163(19) -0.004(2)
C15 0.0512(19) 0.141(4) 0.063(2) -0.011(2) 0.0093(15) 0.002(2)
C16 0.0593(19) 0.098(2) 0.0410(14) -0.0194(17) 0.0013(13) 0.0026(14)
C17 0.081(3) 0.114(3) 0.060(2) -0.050(2) 0.0006(18) 0.004(2)
C18 0.111(3) 0.077(2) 0.0592(19) -0.046(2) -0.010(2) 0.0052(17)
C19 0.094(2) 0.0576(16) 0.0435(14) -0.0266(16) -0.0101(14) 0.0034(12)
C20 0.130(4) 0.0437(16) 0.069(2) -0.0165(19) -0.018(2) 0.0031(14)
C21 0.111(3) 0.0438(17) 0.104(3) 0.0094(17) -0.007(3) 0.0035(16)
C22 0.078(2) 0.0482(16) 0.082(2) 0.0081(14) 0.0006(17) 0.0043(14)
C23 0.0712(18) 0.0501(13) 0.0337(12) -0.0118(12) -0.0046(11) 0.0023(10)
C24 0.0584(16) 0.0644(16) 0.0327(12) -0.0102(12) -0.0008(11) 0.0010(11)
C41 0.0586(18) 0.079(2) 0.0443(15) 0.0089(14) -0.0022(13) -0.0074(13)
C42 0.0487(15) 0.0657(17) 0.0484(14) 0.0000(12) 0.0006(12) 0.0033(12)
C43 0.075(2) 0.076(2) 0.079(2) -0.0114(17) -0.0014(19) 0.0127(17)
C44 0.066(2) 0.116(3) 0.100(3) -0.005(2) 0.032(2) 0.018(3)
C45 0.088(3) 0.103(3) 0.131(4) 0.011(2) 0.041(3) -0.001(3)
C46 0.093(3) 0.079(2) 0.126(4) 0.018(2) 0.032(3) -0.013(2)
C47 0.068(2) 0.0689(19) 0.082(2) 0.0109(15) 0.0146(17) -0.0023(17)

loop_
_atom_type_symbol
_atom_type_description
_atom_type_scat_dispersion_real
_atom_type_scat_dispersion_imag
_atom_type_scat_source
C C 0.0033 0.0016 'International Tables Vol C Tables 4.2.6.8 and 6.1.1.4'
H H 0.0000 0.0000 'International Tables Vol C Tables 4.2.6.8 and 6.1.1.4'
N N 0.0061 0.0033 'International Tables Vol C Tables 4.2.6.8 and 6.1.1.4'
O O 0.0106 0.0060 'International Tables Vol C Tables 4.2.6.8 and 6.1.1.4'
Cd Cd -0.8075 1.2024 'International Tables Vol C Tables 4.2.6.8 and 6.1.1.4'

loop_
_geom_angle_atom_site_label_1
_geom_angle_atom_site_label_2
_geom_angle_atom_site_label_3
_geom_angle
_geom_angle_publ_flag
O1B Cd O4 87.20(17) y
O1B Cd N1 116.61(15) y
O1B Cd N2 170.59(16) y
O1B Cd N3 103.13(15) y
O1B Cd N4 87.58(15) y
O2A Cd O4 118.42(16) y
O2A Cd N1 83.65(14) y
O2A Cd N2 150.56(15) y
O2A Cd N3 84.60(14) y
O2A Cd N4 111.80(14) y
O4 Cd N1 111.27(8) y
O4 Cd N2 83.82(9) y
O4 Cd N3 149.25(10) y
O4 Cd N4 83.10(9) y
N1 Cd N2 69.60(7) y
N1 Cd N3 90.12(8) y
N1 Cd N4 151.53(8) y
N2 Cd N3 83.41(8) y
N2 Cd N4 88.57(7) y
N3 Cd N4 68.73(8) y
C1 N1 C12 118.2(2) ?
C1 N1 Cd 124.20(19) ?
C12 N1 Cd 117.61(15) ?
C10 N2 C11 118.2(3) ?
C10 N2 Cd 125.99(19) ?
C11 N2 Cd 115.81(16) ?
C13 N3 C24 118.0(3) ?
C13 N3 Cd 125.0(2) ?
C24 N3 Cd 117.02(18) ?
C22 N4 C23 118.6(3) ?
C22 N4 Cd 123.4(2) ?
C23 N4 Cd 117.88(17) ?
C31A O2A Cd 101.3(5) ?
C33A O3A H3A 109.5 ?
H1A O1WA H2A 93.9 ?
O2A C31A O1A 123.3(8) ?
O2A C31A C32A 119.2(7) ?
O1A C31A C32A 117.5(7) ?
C33A C32A C37A 120.0 ?
C33A C32A C31A 120.9(5) ?
C37A C32A C31A 119.1(5) ?
O3A C33A C34A 118.7(5) ?
O3A C33A C32A 121.2(5) ?
C34A C33A C32A 120.0 ?
C33A C34A C35A 120.0 ?
C33A C34A H34A 120.0 ?
C35A C34A H34A 120.0 ?
C34A C35A C36A 120.0 ?
C34A C35A H35A 120.0 ?
C36A C35A H35A 120.0 ?
C37A C36A C35A 120.0 ?
C37A C36A H36A 120.0 ?
C35A C36A H36A 120.0 ?
C36A C37A C32A 120.0 ?
C36A C37A H37A 120.0 ?
C32A C37A H37A 120.0 ?
C31B O1B Cd 109.3(5) ?
C33B O3B H3B 109.5 ?
H1B O1WB H2B 104.9 ?
O2B C31B O1B 120.4(7) ?
O2B C31B C32B 121.1(6) ?
O1B C31B C32B 118.5(7) ?
C33B C32B C37B 120.0 ?
C33B C32B C31B 117.0(5) ?
C37B C32B C31B 123.0(5) ?
O3B C33B C32B 128.6(5) ?
O3B C33B C34B 110.4(5) ?
C32B C33B C34B 120.0 ?
C35B C34B C33B 120.0 ?
C35B C34B H34B 120.0 ?
C33B C34B H34B 120.0 ?
C34B C35B C36B 120.0 ?
C34B C35B H35B 120.0 ?
C36B C35B H35B 120.0 ?
C37B C36B C35B 120.0 ?
C37B C36B H36B 120.0 ?
C35B C36B H36B 120.0 ?
C36B C37B C32B 120.0 ?
C36B C37B H37B 120.0 ?
C32B C37B H37B 120.0 ?
C41 O4 Cd 121.4(2) ?
C43 O6 H6A 109.5 ?
N1 C1 C2 122.3(3) ?
N1 C1 H1 118.9 ?
C2 C1 H1 118.9 ?
C3 C2 C1 119.7(3) ?
C3 C2 H2 120.1 ?
C1 C2 H2 120.1 ?
C2 C3 C4 120.1(3) ?
C2 C3 H3 119.9 ?
C4 C3 H3 119.9 ?
C3 C4 C12 116.9(3) ?
C3 C4 C5 123.1(3) ?
C12 C4 C5 120.0(2) ?
C6 C5 C4 121.7(3) ?
C6 C5 H5 119.1 ?
C4 C5 H5 119.1 ?
C5 C6 C7 120.2(3) ?
C5 C6 H6 119.9 ?
C7 C6 H6 119.9 ?
C11 C7 C8 117.3(3) ?
C11 C7 C6 120.4(3) ?
C8 C7 C6 122.3(3) ?
C9 C8 C7 119.2(3) ?
C9 C8 H8 120.4 ?
C7 C8 H8 120.4 ?
C8 C9 C10 119.5(3) ?
C8 C9 H9 120.2 ?
C10 C9 H9 120.2 ?
N2 C10 C9 123.0(3) ?
N2 C10 H10 118.5 ?
C9 C10 H10 118.5 ?
N2 C11 C7 122.9(2) ?
N2 C11 C12 118.0(2) ?
C7 C11 C12 119.1(2) ?
N1 C12 C4 122.7(2) ?
N1 C12 C11 118.8(2) ?
C4 C12 C11 118.5(2) ?
N3 C13 C14 123.9(3) ?
N3 C13 H13 118.0 ?
C14 C13 H13 118.0 ?
C15 C14 C13 118.5(4) ?
C15 C14 H14 120.8 ?
C13 C14 H14 120.8 ?
C14 C15 C16 120.5(3) ?
C14 C15 H15 119.8 ?
C16 C15 H15 119.8 ?
C24 C16 C15 116.3(3) ?
C24 C16 C17 119.5(3) ?
C15 C16 C17 124.2(3) ?
C18 C17 C16 121.4(3) ?
C18 C17 H17 119.3 ?
C16 C17 H17 119.3 ?
C17 C18 C19 121.2(3) ?
C17 C18 H18 119.4 ?
C19 C18 H18 119.4 ?
C20 C19 C18 123.9(3) ?
C20 C19 C23 116.8(3) ?
C18 C19 C23 119.3(3) ?
C21 C20 C19 120.3(3) ?
C21 C20 H20 119.8 ?
C19 C20 H20 119.8 ?
C20 C21 C22 119.5(4) ?
C20 C21 H21 120.2 ?
C22 C21 H21 120.2 ?
N4 C22 C21 122.4(4) ?
N4 C22 H22 118.8 ?
C21 C22 H22 118.8 ?
N4 C23 C19 122.2(3) ?
N4 C23 C24 118.4(2) ?
C19 C23 C24 119.4(3) ?
N3 C24 C16 122.8(3) ?
N3 C24 C23 118.0(2) ?
C16 C24 C23 119.3(3) ?
O4 C41 O5 125.0(3) ?
O4 C41 C42 116.5(3) ?
O5 C41 C42 118.5(3) ?
C43 C42 C47 117.6(3) ?
C43 C42 C41 122.1(3) ?
C47 C42 C41 120.2(3) ?
O6 C43 C42 121.7(4) ?
O6 C43 C44 118.4(4) ?
C42 C43 C44 119.9(3) ?
C45 C44 C43 118.4(4) ?
C45 C44 H44 120.8 ?
C43 C44 H44 120.8 ?
C46 C45 C44 122.8(4) ?
C46 C45 H45 118.6 ?
C44 C45 H45 118.6 ?
C45 C46 C47 119.5(4) ?
C45 C46 H46 120.2 ?
C47 C46 H46 120.2 ?
C46 C47 C42 121.7(4) ?
C46 C47 H47 119.1 ?
C42 C47 H47 119.1 ?

loop_
_geom_bond_atom_site_label_1
_geom_bond_atom_site_label_2
_geom_bond_distance
_geom_bond_publ_flag
Cd O1B 2.273(6) y
Cd O2A 2.351(5) y
Cd O4 2.249(2) y
Cd N1 2.363(2) y
Cd N2 2.428(2) y
Cd N3 2.415(2) y
Cd N4 2.399(2) y
N1 C1 1.334(3) ?
N1 C12 1.347(3) ?
N2 C10 1.325(3) ?
N2 C11 1.345(3) ?
N3 C13 1.322(4) ?
N3 C24 1.358(3) ?
N4 C22 1.325(4) ?
N4 C23 1.344(4) ?
O1A C31A 1.261(10) ?
O2A C31A 1.240(9) ?
O3A C33A 1.323(8) ?
O3A H3A 0.8200 ?
O1WA H1A 0.9778 ?
O1WA H2A 0.8080 ?
C31A C32A 1.512(8) ?
C32A C33A 1.3900 ?
C32A C37A 1.3900 ?
C33A C34A 1.3900 ?
C34A C35A 1.3900 ?
C34A H34A 0.9300 ?
C35A C36A 1.3900 ?
C35A H35A 0.9300 ?
C36A C37A 1.3900 ?
C36A H36A 0.9300 ?
C37A H37A 0.9300 ?
O1B C31B 1.279(9) ?
O2B C31B 1.256(9) ?
O3B C33B 1.351(7) ?
O3B H3B 0.8200 ?
O1WB H1B 0.9430 ?
O1WB H2B 0.9828 ?
C31B C32B 1.447(7) ?
C32B C33B 1.3900 ?
C32B C37B 1.3900 ?
C33B C34B 1.3900 ?
C34B C35B 1.3900 ?
C34B H34B 0.9300 ?
C35B C36B 1.3900 ?
C35B H35B 0.9300 ?
C36B C37B 1.3900 ?
C36B H36B 0.9300 ?
C37B H37B 0.9300 ?
O4 C41 1.244(4) ?
O5 C41 1.249(4) ?
O6 C43 1.321(4) ?
O6 H6A 0.8200 ?
C1 C2 1.390(4) ?
C1 H1 0.9300 ?
C2 C3 1.346(5) ?
C2 H2 0.9300 ?
C3 C4 1.400(4) ?
C3 H3 0.9300 ?
C4 C12 1.408(3) ?
C4 C5 1.419(4) ?
C5 C6 1.342(4) ?
C5 H5 0.9300 ?
C6 C7 1.428(4) ?
C6 H6 0.9300 ?
C7 C11 1.399(4) ?
C7 C8 1.408(4) ?
C8 C9 1.362(5) ?
C8 H8 0.9300 ?
C9 C10 1.383(4) ?
C9 H9 0.9300 ?
C10 H10 0.9300 ?
C11 C12 1.454(3) ?
C13 C14 1.380(5) ?
C13 H13 0.9300 ?
C14 C15 1.354(6) ?
C14 H14 0.9300 ?
C15 C16 1.422(6) ?
C15 H15 0.9300 ?
C16 C24 1.396(4) ?
C16 C17 1.426(5) ?
C17 C18 1.343(6) ?
C17 H17 0.9300 ?
C18 C19 1.415(5) ?
C18 H18 0.9300 ?
C19 C20 1.396(5) ?
C19 C23 1.415(4) ?
C20 C21 1.343(6) ?
C20 H20 0.9300 ?
C21 C22 1.392(5) ?
C21 H21 0.9300 ?
C22 H22 0.9300 ?
C23 C24 1.442(4) ?
C41 C42 1.499(4) ?
C42 C43 1.379(5) ?
C42 C47 1.399(4) ?
C43 C44 1.426(6) ?
C44 C45 1.349(6) ?
C44 H44 0.9300 ?
C45 C46 1.338(6) ?
C45 H45 0.9300 ?
C46 C47 1.360(5) ?
C46 H46 0.9300 ?
C47 H47 0.9300 ?

loop_
_geom_hbond_atom_site_label_D
_geom_hbond_atom_site_label_H
_geom_hbond_atom_site_label_A
_geom_hbond_site_symmetry_A
_geom_hbond_distance_DH
_geom_hbond_distance_HA
_geom_hbond_distance_DA
_geom_hbond_angle_DHA
_geom_hbond_publ_flag
O1WA H1A O2A . 0.98 2.18 3.145(9) 168 y
O1WB H1B O2B . 0.94 2.03 2.969(10) 172 y
O1WB H2B O5 4_576 0.98 2.05 3.036(8) 178 y
O3A H3A O1A . 0.82 1.80 2.533(10) 148 y
O3B H3B O1B . 0.82 1.88 2.563(10) 139 y
O6 H6A O5 . 0.82 1.84 2.573(5) 148 y
